data_7110140
loop_
_publ_author_name
'David M. Cousins'
'Matthew G. Davidson'
'Daniel Garcia-Vivo'

_publ_section_title
;
 Unprecedented participation of a four-coordinate hydrogen atom in the
 cubane core of lithium and sodium phenolates
;
_journal_name_full Chem.Commun.
_journal_page_first 11809
_journal_paper_doi 10.1039/c3cc47393g
_journal_volume 49
_journal_year 2013
_chemical_formula_moiety 'C45 H55 Cl5 Li3 N O7'
_chemical_formula_sum 'C45 H55 Cl5 Li3 N O7'
_chemical_formula_weight 919.97
_chemical_name_common 'Compound X'
_chemical_name_systematic
;
?
;
_space_group_IT_number 2
_symmetry_cell_setting triclinic
_symmetry_Int_Tables_number 2
_symmetry_space_group_name_Hall '-P 1'
_symmetry_space_group_name_H-M 'P -1'
_atom_sites_solution_hydrogens geom
_atom_sites_solution_primary direct
_atom_sites_solution_secondary difmap
_audit_conform_dict_location ftp://ftp.iucr.org/pub/cif_core.dic
_audit_conform_dict_name cif_core.dic
_audit_conform_dict_version 2.3
_audit_creation_date 2009-06-05T10:08:26-00:00
_audit_creation_method 'WinGX routine CIF_UPDATE'
_cell_angle_alpha 89.201(2)
_cell_angle_beta 87.934(2)
_cell_angle_gamma 70.5530(10)
_cell_formula_units_Z 2
_cell_length_a 9.8010(2)
_cell_length_b 13.9220(3)
_cell_length_c 18.4310(3)
_cell_measurement_reflns_used 43098
_cell_measurement_temperature 150(2)
_cell_measurement_theta_max 27.485
_cell_measurement_theta_min 3.513
_cell_volume 2369.88(8)
_computing_cell_refinement 'HKL Scalepack (Otwinowski & Minor 1997)'
_computing_data_collection 'Collect (Bruker AXS BV, 1997-2004)'
_computing_data_reduction 'HKL Denzo and Scalepack (Otwinowski & Minor 1997)'
_computing_structure_refinement 'SHELXL-97 (Sheldrick, 1997)'
_computing_structure_solution 'SHELXS-97 (Sheldrick, 1990)'
_diffrn_ambient_temperature 150(2)
_diffrn_detector_area_resol_mean 9
_diffrn_measured_fraction_theta_full 0.978
_diffrn_measured_fraction_theta_max 0.978
_diffrn_measurement_device '95mm CCD camera on \k-goniostat'
_diffrn_measurement_device_type KappaCCD
_diffrn_measurement_method CCD
_diffrn_orient_matrix_type 'by Bruker AXS Collect from scalepack cell'
_diffrn_orient_matrix_UB_11 0.0445998
_diffrn_orient_matrix_UB_12 -0.0566843
_diffrn_orient_matrix_UB_13 0.0347289
_diffrn_orient_matrix_UB_21 -0.0951418
_diffrn_orient_matrix_UB_22 0.0155418
_diffrn_orient_matrix_UB_23 0.0270475
_diffrn_orient_matrix_UB_31 -0.0260742
_diffrn_orient_matrix_UB_32 -0.0484509
_diffrn_orient_matrix_UB_33 -0.031779
_diffrn_radiation_monochromator graphite
_diffrn_radiation_type MoK\a
_diffrn_radiation_wavelength 0.71073
_diffrn_reflns_av_R_equivalents 0.0372
_diffrn_reflns_av_unetI/netI 0.0418
_diffrn_reflns_limit_h_max 12
_diffrn_reflns_limit_h_min -12
_diffrn_reflns_limit_k_max 18
_diffrn_reflns_limit_k_min -18
_diffrn_reflns_limit_l_max 23
_diffrn_reflns_limit_l_min -23
_diffrn_reflns_number 31166
_diffrn_reflns_theta_full 27.55
_diffrn_reflns_theta_max 27.55
_diffrn_reflns_theta_min 4.06
_exptl_absorpt_coefficient_mu 0.354
_exptl_absorpt_correction_type none
_exptl_crystal_colour White
_exptl_crystal_density_diffrn 1.289
_exptl_crystal_density_method 'not measured'
_exptl_crystal_description Block
_exptl_crystal_F_000 964
_exptl_crystal_size_max 0.65
_exptl_crystal_size_mid 0.60
_exptl_crystal_size_min 0.25
_refine_diff_density_max 0.534
_refine_diff_density_min -0.47
_refine_diff_density_rms 0.055
_refine_ls_extinction_method none
_refine_ls_goodness_of_fit_ref 1.036
_refine_ls_hydrogen_treatment mixed
_refine_ls_matrix_type full
_refine_ls_number_parameters 570
_refine_ls_number_reflns 10697
_refine_ls_number_restraints 6
_refine_ls_restrained_S_all 1.035
_refine_ls_R_factor_all 0.0719
_refine_ls_R_factor_gt 0.0488
_refine_ls_shift/su_max 0.001
_refine_ls_shift/su_mean 0
_refine_ls_structure_factor_coef Fsqd
_refine_ls_weighting_details 'calc w=1/[\s^2^(Fo^2^)+(0.0523P)^2^+1.7875P] where P=(Fo^2^+2Fc^2^)/3'
_refine_ls_weighting_scheme calc
_refine_ls_wR_factor_gt 0.1178
_refine_ls_wR_factor_ref 0.1329
_reflns_number_gt 8035
_reflns_number_total 10697
_reflns_threshold_expression >2sigma(I)
_cod_data_source_file c3cc47393g.txt
_cod_data_source_block Compound_5_k09mgd06
_cod_database_code 7110140

loop_
_symmetry_equiv_pos_as_xyz
'x, y, z'
'-x, -y, -z'

loop_
_atom_site_label
_atom_site_type_symbol
_atom_site_fract_x
_atom_site_fract_y
_atom_site_fract_z
_atom_site_U_iso_or_equiv
_atom_site_adp_type
_atom_site_occupancy
_atom_site_symmetry_multiplicity
_atom_site_calc_flag
_atom_site_refinement_flags
_atom_site_disorder_assembly
_atom_site_disorder_group
O1 O 0.28356(15) 0.31140(10) 0.83620(7) 0.0265(3) Uani 1 1 d . . .
O2 O 0.29916(14) 0.30543(10) 0.67009(7) 0.0250(3) Uani 1 1 d . . .
O3 O 0.05423(14) 0.24732(10) 0.75409(7) 0.0259(3) Uani 1 1 d . . .
O4 O -0.02106(17) 0.32801(12) 0.59764(8) 0.0362(4) Uani 1 1 d . . .
O5 O 0.04944(19) 0.27483(13) 0.93311(8) 0.0401(4) Uani 1 1 d . B .
O6 O 0.05287(15) 0.44628(10) 0.75511(8) 0.0277(3) Uani 1 1 d . . .
O7 O 0.35563(18) 0.50222(12) 0.74371(9) 0.0385(4) Uani 1 1 d . . .
N1 N 0.34671(17) 0.12724(13) 0.75799(9) 0.0225(3) Uani 1 1 d . . .
Cl1 Cl 0.05919(7) 0.55923(4) 0.62059(3) 0.04077(15) Uani 1 1 d . . .
Cl2 Cl -0.18929(8) 0.77000(5) 0.61259(4) 0.05207(18) Uani 1 1 d . . .
Cl3 Cl -0.42387(7) 0.83584(5) 0.73745(4) 0.05587(19) Uani 1 1 d . . .
Cl4 Cl -0.40155(7) 0.69465(5) 0.87286(4) 0.05214(18) Uani 1 1 d . . .
Cl5 Cl -0.14992(7) 0.48732(5) 0.88058(3) 0.04496(16) Uani 1 1 d . . .
Li1 Li 0.2726(4) 0.3941(3) 0.75113(19) 0.0283(7) Uani 1 1 d . . .
Li2 Li 0.0931(4) 0.3333(3) 0.68065(18) 0.0275(7) Uani 1 1 d . . .
Li3 Li 0.0806(4) 0.3287(3) 0.83180(19) 0.0292(7) Uani 1 1 d . . .
C1 C 0.3510(2) 0.09633(16) 0.83645(11) 0.0279(4) Uani 1 1 d . . .
H1A H 0.2526 0.1109 0.8555 0.033 Uiso 1 1 calc R . .
H1B H 0.3998 0.0234 0.84 0.033 Uiso 1 1 calc R . .
C2 C 0.4930(2) 0.12293(15) 0.72766(11) 0.0262(4) Uani 1 1 d . . .
H2A H 0.5266 0.1698 0.7545 0.031 Uiso 1 1 calc R . .
H2B H 0.5609 0.0548 0.7347 0.031 Uiso 1 1 calc R . .
C3 C 0.2777(2) 0.06883(15) 0.71254(12) 0.0280(4) Uani 1 1 d . . .
H3A H 0.343 -0.0007 0.7077 0.034 Uiso 1 1 calc R . .
H3B H 0.264 0.0987 0.6644 0.034 Uiso 1 1 calc R . .
C10 C 0.4267(2) 0.14969(16) 0.88228(11) 0.0270(4) Uani 1 1 d . . .
C11 C 0.5350(2) 0.09241(18) 0.92777(12) 0.0323(5) Uani 1 1 d . . .
H11 H 0.5609 0.0218 0.9275 0.039 Uiso 1 1 calc R . .
C12 C 0.6047(2) 0.1376(2) 0.97317(12) 0.0372(5) Uani 1 1 d . . .
C13 C 0.5639(2) 0.2427(2) 0.97116(12) 0.0368(5) Uani 1 1 d . . .
H13 H 0.6099 0.2744 1.0013 0.044 Uiso 1 1 calc R . .
C14 C 0.4575(2) 0.30369(18) 0.92639(11) 0.0314(5) Uani 1 1 d . . .
C15 C 0.3853(2) 0.25711(16) 0.88022(10) 0.0261(4) Uani 1 1 d . . .
C16 C 0.7230(3) 0.0736(2) 1.02166(16) 0.0559(8) Uani 1 1 d . . .
H16A H 0.7589 0.1175 1.0493 0.084 Uiso 0.5 1 calc PR . .
H16B H 0.8006 0.0292 0.9923 0.084 Uiso 0.5 1 calc PR . .
H16C H 0.6844 0.0338 1.0541 0.084 Uiso 0.5 1 calc PR . .
H16D H 0.7371 0.0028 1.0144 0.084 Uiso 0.5 1 calc PR . .
H16E H 0.6953 0.0912 1.0715 0.084 Uiso 0.5 1 calc PR . .
H16F H 0.8115 0.0865 1.0097 0.084 Uiso 0.5 1 calc PR . .
C17 C 0.4176(3) 0.4178(2) 0.92605(14) 0.0447(6) Uani 1 1 d . . .
H17A H 0.3428 0.4465 0.892 0.067 Uiso 0.5 1 calc PR . .
H17B H 0.5011 0.436 0.9122 0.067 Uiso 0.5 1 calc PR . .
H17C H 0.3832 0.4437 0.9737 0.067 Uiso 0.5 1 calc PR . .
H17D H 0.4753 0.4376 0.96 0.067 Uiso 0.5 1 calc PR . .
H17E H 0.317 0.4481 0.9397 0.067 Uiso 0.5 1 calc PR . .
H17F H 0.4349 0.4404 0.8782 0.067 Uiso 0.5 1 calc PR . .
C20 C 0.4924(2) 0.14940(15) 0.64837(11) 0.0251(4) Uani 1 1 d . . .
C21 C 0.5894(2) 0.08170(16) 0.60034(12) 0.0292(4) Uani 1 1 d . . .
H21 H 0.651 0.0201 0.6178 0.035 Uiso 1 1 calc R . .
C22 C 0.5961(2) 0.10418(17) 0.52685(12) 0.0318(5) Uani 1 1 d . . .
C23 C 0.5034(2) 0.19754(17) 0.50361(11) 0.0319(5) Uani 1 1 d . . .
H23 H 0.5072 0.2144 0.4548 0.038 Uiso 1 1 calc R . .
C24 C 0.4047(2) 0.26727(16) 0.54988(11) 0.0277(4) Uani 1 1 d . . .
C25 C 0.3953(2) 0.24318(15) 0.62423(10) 0.0236(4) Uani 1 1 d . . .
C26 C 0.6991(3) 0.0288(2) 0.47494(14) 0.0441(6) Uani 1 1 d . . .
H26A H 0.7539 -0.0307 0.5013 0.066 Uiso 0.5 1 calc PR . .
H26B H 0.7638 0.0595 0.4518 0.066 Uiso 0.5 1 calc PR . .
H26C H 0.6449 0.0098 0.4387 0.066 Uiso 0.5 1 calc PR . .
H26D H 0.6878 0.0564 0.4266 0.066 Uiso 0.5 1 calc PR . .
H26E H 0.6779 -0.0338 0.4761 0.066 Uiso 0.5 1 calc PR . .
H26F H 0.7969 0.0159 0.4892 0.066 Uiso 0.5 1 calc PR . .
C27 C 0.3085(3) 0.36837(18) 0.52236(12) 0.0385(5) Uani 1 1 d . . .
H27A H 0.2485 0.406 0.5617 0.058 Uiso 0.5 1 calc PR . .
H27B H 0.2485 0.3576 0.4855 0.058 Uiso 0.5 1 calc PR . .
H27C H 0.3671 0.4061 0.5023 0.058 Uiso 0.5 1 calc PR . .
H27D H 0.3275 0.3738 0.4713 0.058 Uiso 0.5 1 calc PR . .
H27E H 0.3275 0.4222 0.5475 0.058 Uiso 0.5 1 calc PR . .
H27F H 0.209 0.3737 0.5307 0.058 Uiso 0.5 1 calc PR . .
C30 C 0.1343(2) 0.06739(16) 0.74331(12) 0.0285(4) Uani 1 1 d . . .
C31 C 0.1077(3) -0.02425(18) 0.75196(14) 0.0395(5) Uani 1 1 d . . .
H31 H 0.1814 -0.085 0.7412 0.047 Uiso 1 1 calc R . .
C32 C -0.0268(3) -0.02676(19) 0.77635(15) 0.0459(6) Uani 1 1 d . . .
C33 C -0.1343(3) 0.0654(2) 0.79085(13) 0.0409(6) Uani 1 1 d . . .
H33 H -0.2248 0.0647 0.8073 0.049 Uiso 1 1 calc R . .
C34 C -0.1135(2) 0.15941(17) 0.78202(11) 0.0303(4) Uani 1 1 d . . .
C35 C 0.0252(2) 0.16086(15) 0.75956(10) 0.0248(4) Uani 1 1 d . . .
C36 C -0.0559(4) -0.1273(3) 0.7831(2) 0.0775(11) Uani 1 1 d . . .
H36A H 0.0311 -0.1824 0.7709 0.116 Uiso 0.5 1 calc PR . .
H36B H -0.1304 -0.1272 0.7507 0.116 Uiso 0.5 1 calc PR . .
H36C H -0.0868 -0.1357 0.8321 0.116 Uiso 0.5 1 calc PR . .
H36D H -0.1551 -0.1144 0.7983 0.116 Uiso 0.5 1 calc PR . .
H36E H 0.0063 -0.1696 0.8185 0.116 Uiso 0.5 1 calc PR . .
H36F H -0.0373 -0.1611 0.737 0.116 Uiso 0.5 1 calc PR . .
C37 C -0.2344(2) 0.2578(2) 0.79424(14) 0.0418(6) Uani 1 1 d . . .
H37A H -0.1991 0.3137 0.7855 0.063 Uiso 0.5 1 calc PR . .
H37B H -0.2711 0.2605 0.8434 0.063 Uiso 0.5 1 calc PR . .
H37C H -0.3105 0.2624 0.7616 0.063 Uiso 0.5 1 calc PR . .
H37D H -0.3214 0.2441 0.8082 0.063 Uiso 0.5 1 calc PR . .
H37E H -0.2493 0.2972 0.7503 0.063 Uiso 0.5 1 calc PR . .
H37F H -0.21 0.2953 0.8321 0.063 Uiso 0.5 1 calc PR . .
C40 C -0.0526(2) 0.53190(14) 0.75099(11) 0.0247(4) Uani 1 1 d . . .
C41 C -0.0682(2) 0.59857(15) 0.69061(11) 0.0279(4) Uani 1 1 d . . .
C42 C -0.1803(2) 0.69111(16) 0.68661(12) 0.0316(5) Uani 1 1 d . . .
C43 C -0.2843(2) 0.72114(16) 0.74242(13) 0.0342(5) Uani 1 1 d . . .
C44 C -0.2752(2) 0.65795(16) 0.80213(12) 0.0328(5) Uani 1 1 d . . .
C45 C -0.1618(2) 0.56576(16) 0.80598(11) 0.0290(4) Uani 1 1 d . . .
C50 C -0.0017(3) 0.2287(2) 0.56821(15) 0.0512(7) Uani 1 1 d . . .
H50A H 0.0021 0.18 0.6069 0.061 Uiso 1 1 calc R . .
H50B H 0.0873 0.2045 0.5389 0.061 Uiso 1 1 calc R . .
C51 C -0.1304(4) 0.2423(3) 0.52248(19) 0.0678(9) Uani 1 1 d . . .
H51A H -0.1119 0.2603 0.473 0.081 Uiso 1 1 calc R . .
H51B H -0.1562 0.1808 0.5221 0.081 Uiso 1 1 calc R . .
C52 C -0.2457(4) 0.3267(3) 0.5589(2) 0.0823(12) Uani 1 1 d . . .
H52A H -0.2969 0.3008 0.5961 0.099 Uiso 1 1 calc R . .
H52B H -0.3145 0.3661 0.5241 0.099 Uiso 1 1 calc R . .
C53 C -0.1674(3) 0.3902(2) 0.59178(19) 0.0618(8) Uani 1 1 d . . .
H53A H -0.1742 0.4489 0.5613 0.074 Uiso 1 1 calc R . .
H53B H -0.2096 0.4142 0.6393 0.074 Uiso 1 1 calc R . .
C60 C 0.4838(3) 0.4948(2) 0.7024(2) 0.0631(8) Uani 1 1 d . . .
H60A H 0.5074 0.4382 0.6687 0.076 Uiso 1 1 calc R . .
H60B H 0.5645 0.4844 0.734 0.076 Uiso 1 1 calc R . .
C61 C 0.4532(5) 0.5923(3) 0.6626(2) 0.0782(11) Uani 1 1 d . . .
H61A H 0.424 0.5859 0.6137 0.094 Uiso 1 1 calc R . .
H61B H 0.5382 0.6133 0.6599 0.094 Uiso 1 1 calc R . .
C62 C 0.3324(4) 0.6678(2) 0.7054(2) 0.0774(11) Uani 1 1 d . . .
H62A H 0.3645 0.7203 0.7255 0.093 Uiso 1 1 calc R . .
H62B H 0.2507 0.6997 0.675 0.093 Uiso 1 1 calc R . .
C63 C 0.2917(3) 0.6066(2) 0.76473(18) 0.0562(7) Uani 1 1 d . . .
H63A H 0.3287 0.6185 0.8106 0.067 Uiso 1 1 calc R . .
H63B H 0.1873 0.6249 0.7698 0.067 Uiso 1 1 calc R . .
C70 C 0.1012(3) 0.3146(2) 0.99404(13) 0.0569(8) Uani 1 1 d . . .
H70A H 0.0296 0.3774 1.0113 0.068 Uiso 1 1 calc R A 1
H70B H 0.1902 0.3277 0.981 0.068 Uiso 1 1 calc R A 1
C71A C 0.1264(3) 0.2349(2) 1.04938(13) 0.111(5) Uani 0.445(7) 1 d PRU B 1
H71A H 0.1207 0.2626 1.0978 0.133 Uiso 0.445(7) 1 d PR B 1
H71B H 0.2197 0.1822 1.0416 0.133 Uiso 0.445(7) 1 d PR B 1
C72A C 0.0007(12) 0.1924(7) 1.0367(3) 0.062(3) Uani 0.445(7) 1 d P B 1
H72A H 0.0306 0.1198 1.0463 0.075 Uiso 0.445(7) 1 calc PR B 1
H72B H -0.0835 0.2267 1.0674 0.075 Uiso 0.445(7) 1 calc PR B 1
C71B C 0.0007(5) 0.3267(5) 1.0561(2) 0.0547(18) Uani 0.555(7) 1 d P B 2
H71C H 0.0497 0.2899 1.0979 0.066 Uiso 0.555(7) 1 calc PR B 2
H71D H -0.0438 0.398 1.0687 0.066 Uiso 0.555(7) 1 calc PR B 2
C72B C -0.1053(11) 0.2849(10) 1.0321(4) 0.106(4) Uani 0.555(7) 1 d P B 2
H72C H -0.1926 0.3389 1.0185 0.128 Uiso 0.555(7) 1 calc PR B 2
H72D H -0.1301 0.2443 1.0702 0.128 Uiso 0.555(7) 1 calc PR B 2
C73 C -0.0295(4) 0.2136(3) 0.96136(16) 0.0641(9) Uani 1 1 d . . .
H73A H -0.0027 0.1503 0.9345 0.077 Uiso 1 1 calc R B 1
H73B H -0.1323 0.2487 0.9562 0.077 Uiso 1 1 calc R B 1
H1 H 0.293(3) 0.189(2) 0.7570(13) 0.032(6) Uiso 1 1 d . . .

loop_
_atom_site_aniso_label
_atom_site_aniso_U_11
_atom_site_aniso_U_22
_atom_site_aniso_U_33
_atom_site_aniso_U_23
_atom_site_aniso_U_13
_atom_site_aniso_U_12
O1 0.0244(7) 0.0267(7) 0.0271(7) 0.0022(5) -0.0017(5) -0.0068(6)
O2 0.0240(7) 0.0231(7) 0.0249(7) -0.0021(5) 0.0043(5) -0.0044(6)
O3 0.0240(7) 0.0218(7) 0.0308(8) 0.0021(5) 0.0017(5) -0.0064(6)
O4 0.0341(8) 0.0347(8) 0.0378(9) -0.0004(7) -0.0084(6) -0.0080(7)
O5 0.0481(10) 0.0460(10) 0.0303(8) 0.0035(7) 0.0051(7) -0.0220(8)
O6 0.0258(7) 0.0191(7) 0.0336(8) -0.0008(5) 0.0033(6) -0.0016(6)
O7 0.0396(9) 0.0282(8) 0.0502(10) -0.0032(7) 0.0091(7) -0.0157(7)
N1 0.0196(8) 0.0190(8) 0.0269(9) 0.0003(6) -0.0003(6) -0.0037(7)
Cl1 0.0470(3) 0.0333(3) 0.0356(3) 0.0022(2) 0.0114(2) -0.0063(2)
Cl2 0.0668(4) 0.0321(3) 0.0487(4) 0.0134(3) -0.0101(3) -0.0046(3)
Cl3 0.0384(3) 0.0273(3) 0.0879(5) -0.0020(3) -0.0060(3) 0.0082(2)
Cl4 0.0376(3) 0.0469(4) 0.0598(4) -0.0142(3) 0.0188(3) 0.0005(3)
Cl5 0.0505(4) 0.0370(3) 0.0376(3) 0.0034(2) 0.0148(2) -0.0034(3)
Li1 0.0281(18) 0.0261(17) 0.0309(18) -0.0008(13) 0.0039(13) -0.0098(14)
Li2 0.0252(17) 0.0259(17) 0.0288(18) 0.0003(13) 0.0002(13) -0.0048(14)
Li3 0.0263(17) 0.0290(18) 0.0304(18) 0.0009(14) 0.0048(13) -0.0073(14)
C1 0.0263(10) 0.0261(10) 0.0301(11) 0.0069(8) -0.0009(8) -0.0074(8)
C2 0.0193(9) 0.0254(10) 0.0315(11) 0.0000(8) 0.0000(7) -0.0042(8)
C3 0.0259(10) 0.0214(10) 0.0352(11) -0.0047(8) -0.0011(8) -0.0056(8)
C10 0.0226(10) 0.0338(11) 0.0243(10) 0.0035(8) 0.0018(7) -0.0097(8)
C11 0.0248(10) 0.0385(12) 0.0322(11) 0.0115(9) -0.0012(8) -0.0090(9)
C12 0.0285(11) 0.0563(15) 0.0287(11) 0.0133(10) -0.0026(8) -0.0171(11)
C13 0.0313(11) 0.0610(16) 0.0249(11) 0.0014(10) -0.0006(8) -0.0245(11)
C14 0.0298(11) 0.0428(12) 0.0241(10) -0.0030(9) 0.0042(8) -0.0157(9)
C15 0.0220(9) 0.0339(11) 0.0220(10) 0.0009(8) 0.0027(7) -0.0089(8)
C16 0.0457(15) 0.076(2) 0.0538(17) 0.0304(14) -0.0238(12) -0.0295(15)
C17 0.0511(15) 0.0447(14) 0.0440(14) -0.0093(11) -0.0050(11) -0.0228(12)
C20 0.0209(9) 0.0268(10) 0.0278(10) -0.0026(8) 0.0019(7) -0.0083(8)
C21 0.0235(10) 0.0254(10) 0.0365(11) -0.0051(8) 0.0023(8) -0.0051(8)
C22 0.0272(11) 0.0343(12) 0.0340(12) -0.0113(9) 0.0074(8) -0.0105(9)
C23 0.0332(11) 0.0381(12) 0.0250(10) -0.0042(8) 0.0077(8) -0.0134(10)
C24 0.0282(10) 0.0280(10) 0.0276(10) -0.0006(8) 0.0014(8) -0.0105(8)
C25 0.0210(9) 0.0238(10) 0.0266(10) -0.0039(7) 0.0035(7) -0.0086(8)
C26 0.0424(14) 0.0422(14) 0.0450(14) -0.0177(11) 0.0137(11) -0.0111(11)
C27 0.0465(14) 0.0346(12) 0.0284(12) 0.0057(9) 0.0069(9) -0.0065(10)
C30 0.0269(10) 0.0262(10) 0.0340(11) 0.0033(8) -0.0061(8) -0.0104(8)
C31 0.0396(13) 0.0264(11) 0.0553(15) 0.0069(10) -0.0127(11) -0.0137(10)
C32 0.0461(15) 0.0383(13) 0.0642(17) 0.0174(12) -0.0181(12) -0.0277(12)
C33 0.0338(12) 0.0575(16) 0.0426(13) 0.0157(11) -0.0099(10) -0.0298(12)
C34 0.0263(10) 0.0407(12) 0.0267(10) 0.0044(9) -0.0035(8) -0.0149(9)
C35 0.0255(10) 0.0265(10) 0.0241(10) 0.0032(7) -0.0038(7) -0.0110(8)
C36 0.080(2) 0.058(2) 0.116(3) 0.0256(19) -0.022(2) -0.0510(19)
C37 0.0235(11) 0.0547(15) 0.0444(14) -0.0012(11) 0.0039(9) -0.0098(10)
C40 0.0237(10) 0.0184(9) 0.0311(10) -0.0028(7) -0.0017(8) -0.0058(8)
C41 0.0291(10) 0.0233(10) 0.0305(11) -0.0033(8) 0.0006(8) -0.0076(8)
C42 0.0358(12) 0.0209(10) 0.0381(12) 0.0008(8) -0.0083(9) -0.0085(9)
C43 0.0263(11) 0.0188(10) 0.0528(14) -0.0054(9) -0.0068(9) -0.0002(8)
C44 0.0251(10) 0.0281(11) 0.0417(12) -0.0105(9) 0.0028(9) -0.0042(9)
C45 0.0283(11) 0.0246(10) 0.0319(11) -0.0036(8) 0.0017(8) -0.0058(8)
C50 0.0674(18) 0.0388(14) 0.0439(15) -0.0066(11) -0.0112(13) -0.0119(13)
C51 0.072(2) 0.077(2) 0.068(2) -0.0135(17) -0.0056(16) -0.0417(19)
C52 0.0456(18) 0.112(3) 0.095(3) -0.039(2) -0.0051(17) -0.031(2)
C53 0.0355(14) 0.0577(18) 0.084(2) -0.0130(16) -0.0179(14) -0.0028(13)
C60 0.0479(16) 0.0490(17) 0.090(2) 0.0020(15) 0.0254(15) -0.0160(14)
C61 0.106(3) 0.070(2) 0.075(2) 0.0123(18) 0.016(2) -0.052(2)
C62 0.079(2) 0.0362(16) 0.121(3) 0.0160(18) -0.013(2) -0.0246(16)
C63 0.0568(17) 0.0327(13) 0.081(2) -0.0195(13) 0.0074(15) -0.0178(13)
C70 0.072(2) 0.080(2) 0.0336(14) -0.0101(13) 0.0128(13) -0.0468(18)
C71A 0.189(13) 0.128(10) 0.059(5) 0.027(5) -0.053(7) -0.106(10)
C72A 0.120(7) 0.077(5) 0.026(3) 0.013(3) -0.013(3) -0.080(6)
C71B 0.043(3) 0.111(5) 0.024(2) -0.006(2) 0.0086(18) -0.044(3)
C72B 0.114(7) 0.216(13) 0.041(3) -0.033(5) 0.023(4) -0.125(8)
C73 0.071(2) 0.090(2) 0.0518(17) 0.0187(16) -0.0026(14) -0.0556(19)

loop_
_atom_type_symbol
_atom_type_description
_atom_type_scat_dispersion_real
_atom_type_scat_dispersion_imag
_atom_type_scat_source
C C 0.0033 0.0016 'International Tables Vol C Tables 4.2.6.8 and 6.1.1.4'
H H 0 0 'International Tables Vol C Tables 4.2.6.8 and 6.1.1.4'
O O 0.0106 0.006 'International Tables Vol C Tables 4.2.6.8 and 6.1.1.4'
N N 0.0061 0.0033 'International Tables Vol C Tables 4.2.6.8 and 6.1.1.4'
Cl Cl 0.1484 0.1585 'International Tables Vol C Tables 4.2.6.8 and 6.1.1.4'
Li Li -0.0003 0.0001 'International Tables Vol C Tables 4.2.6.8 and 6.1.1.4'

loop_
_geom_angle_atom_site_label_1
_geom_angle_atom_site_label_2
_geom_angle_atom_site_label_3
_geom_angle
C15 O1 Li1 137.29(16)
C15 O1 Li3 131.86(16)
Li1 O1 Li3 90.74(16)
C25 O2 Li1 145.41(16)
C25 O2 Li2 129.65(16)
Li1 O2 Li2 84.81(15)
C35 O3 Li2 139.10(16)
C35 O3 Li3 127.25(16)
Li2 O3 Li3 93.59(16)
C53 O4 C50 109.3(2)
C53 O4 Li2 122.65(19)
C50 O4 Li2 116.95(17)
C73 O5 C70 107.10(19)
C73 O5 Li3 134.78(19)
C70 O5 Li3 117.60(17)
C40 O6 Li1 139.05(16)
C40 O6 Li2 123.50(16)
Li1 O6 Li2 79.13(14)
C40 O6 Li3 128.54(16)
Li1 O6 Li3 82.90(14)
Li2 O6 Li3 84.73(14)
C60 O7 C63 106.7(2)
C60 O7 Li1 123.75(19)
C63 O7 Li1 128.50(19)
C3 N1 C1 112.25(15)
C3 N1 C2 112.18(15)
C1 N1 C2 112.21(15)
C3 N1 H1 106.6(16)
C1 N1 H1 105.6(16)
C2 N1 H1 107.5(16)
O2 Li1 O1 106.40(17)
O2 Li1 O7 117.78(18)
O1 Li1 O7 123.29(19)
O2 Li1 O6 97.71(16)
O1 Li1 O6 93.07(15)
O7 Li1 O6 113.04(18)
O2 Li1 Li2 47.98(12)
O1 Li1 Li2 98.24(16)
O7 Li1 Li2 137.54(19)
O6 Li1 Li2 50.44(11)
O2 Li1 Li3 98.64(16)
O1 Li1 Li3 44.79(11)
O7 Li1 Li3 142.64(18)
O6 Li1 Li3 49.69(11)
Li2 Li1 Li3 63.04(13)
O3 Li2 O2 109.49(17)
O3 Li2 O4 107.44(18)
O2 Li2 O4 121.04(18)
O3 Li2 O6 89.24(15)
O2 Li2 O6 96.96(16)
O4 Li2 O6 127.82(18)
O3 Li2 Li1 97.82(16)
O2 Li2 Li1 47.22(11)
O4 Li2 Li1 154.73(19)
O6 Li2 Li1 50.43(11)
O3 Li2 Li3 43.34(11)
O2 Li2 Li3 96.45(15)
O4 Li2 Li3 140.88(18)
O6 Li2 Li3 48.74(11)
Li1 Li2 Li3 61.11(13)
O3 Li3 O1 108.76(17)
O3 Li3 O5 113.76(18)
O1 Li3 O5 99.04(17)
O3 Li3 O6 86.88(15)
O1 Li3 O6 90.53(15)
O5 Li3 O6 152.49(19)
O3 Li3 Li1 92.78(15)
O1 Li3 Li1 44.48(11)
O5 Li3 Li1 141.80(19)
O6 Li3 Li1 47.41(11)
O3 Li3 Li2 43.08(11)
O1 Li3 Li2 91.65(15)
O5 Li3 Li2 156.82(19)
O6 Li3 Li2 46.53(11)
Li1 Li3 Li2 55.85(12)
C10 C1 N1 113.21(16)
C10 C1 H1A 108.9
N1 C1 H1A 108.9
C10 C1 H1B 108.9
N1 C1 H1B 108.9
H1A C1 H1B 107.7
C20 C2 N1 113.08(16)
C20 C2 H2A 109
N1 C2 H2A 109
C20 C2 H2B 109
N1 C2 H2B 109
H2A C2 H2B 107.8
N1 C3 C30 113.53(17)
N1 C3 H3A 108.9
C30 C3 H3A 108.9
N1 C3 H3B 108.9
C30 C3 H3B 108.9
H3A C3 H3B 107.7
C11 C10 C15 121.0(2)
C11 C10 C1 119.28(19)
C15 C10 C1 119.72(17)
C12 C11 C10 121.9(2)
C12 C11 H11 119.1
C10 C11 H11 119.1
C11 C12 C13 117.1(2)
C11 C12 C16 120.9(2)
C13 C12 C16 122.0(2)
C12 C13 C14 123.6(2)
C12 C13 H13 118.2
C14 C13 H13 118.2
C13 C14 C15 119.2(2)
C13 C14 C17 121.5(2)
C15 C14 C17 119.3(2)
O1 C15 C10 120.90(18)
O1 C15 C14 121.82(19)
C10 C15 C14 117.28(19)
C12 C16 H16A 109.5
C12 C16 H16B 109.5
H16A C16 H16B 109.5
C12 C16 H16C 109.5
H16A C16 H16C 109.5
H16B C16 H16C 109.5
C12 C16 H16D 109.5
H16A C16 H16D 141.1
H16B C16 H16D 56.3
H16C C16 H16D 56.3
C12 C16 H16E 109.5
H16A C16 H16E 56.3
H16B C16 H16E 141.1
H16C C16 H16E 56.3
H16D C16 H16E 109.5
C12 C16 H16F 109.5
H16A C16 H16F 56.3
H16B C16 H16F 56.3
H16C C16 H16F 141.1
H16D C16 H16F 109.5
H16E C16 H16F 109.5
C14 C17 H17A 109.5
C14 C17 H17B 109.5
H17A C17 H17B 109.5
C14 C17 H17C 109.5
H17A C17 H17C 109.5
H17B C17 H17C 109.5
C14 C17 H17D 109.5
H17A C17 H17D 141.1
H17B C17 H17D 56.3
H17C C17 H17D 56.3
C14 C17 H17E 109.5
H17A C17 H17E 56.3
H17B C17 H17E 141.1
H17C C17 H17E 56.3
H17D C17 H17E 109.5
C14 C17 H17F 109.5
H17A C17 H17F 56.3
H17B C17 H17F 56.3
H17C C17 H17F 141.1
H17D C17 H17F 109.5
H17E C17 H17F 109.5
C21 C20 C25 121.37(19)
C21 C20 C2 119.29(18)
C25 C20 C2 119.33(17)
C22 C21 C20 121.4(2)
C22 C21 H21 119.3
C20 C21 H21 119.3
C23 C22 C21 117.08(19)
C23 C22 C26 122.0(2)
C21 C22 C26 120.9(2)
C22 C23 C24 123.2(2)
C22 C23 H23 118.4
C24 C23 H23 118.4
C23 C24 C25 119.64(19)
C23 C24 C27 121.23(19)
C25 C24 C27 119.13(18)
O2 C25 C20 120.84(17)
O2 C25 C24 121.97(18)
C20 C25 C24 117.19(17)
C22 C26 H26A 109.5
C22 C26 H26B 109.5
H26A C26 H26B 109.5
C22 C26 H26C 109.5
H26A C26 H26C 109.5
H26B C26 H26C 109.5
C22 C26 H26D 109.5
H26A C26 H26D 141.1
H26B C26 H26D 56.3
H26C C26 H26D 56.3
C22 C26 H26E 109.5
H26A C26 H26E 56.3
H26B C26 H26E 141.1
H26C C26 H26E 56.3
H26D C26 H26E 109.5
C22 C26 H26F 109.5
H26A C26 H26F 56.3
H26B C26 H26F 56.3
H26C C26 H26F 141.1
H26D C26 H26F 109.5
H26E C26 H26F 109.5
C24 C27 H27A 109.5
C24 C27 H27B 109.5
H27A C27 H27B 109.5
C24 C27 H27C 109.5
H27A C27 H27C 109.5
H27B C27 H27C 109.5
C24 C27 H27D 109.5
H27A C27 H27D 141.1
H27B C27 H27D 56.3
H27C C27 H27D 56.3
C24 C27 H27E 109.5
H27A C27 H27E 56.3
H27B C27 H27E 141.1
H27C C27 H27E 56.3
H27D C27 H27E 109.5
C24 C27 H27F 109.5
H27A C27 H27F 56.3
H27B C27 H27F 56.3
H27C C27 H27F 141.1
H27D C27 H27F 109.5
H27E C27 H27F 109.5
C31 C30 C35 120.8(2)
C31 C30 C3 120.4(2)
C35 C30 C3 118.71(18)
C32 C31 C30 121.3(2)
C32 C31 H31 119.3
C30 C31 H31 119.3
C33 C32 C31 117.6(2)
C33 C32 C36 121.6(3)
C31 C32 C36 120.7(3)
C32 C33 C34 123.2(2)
C32 C33 H33 118.4
C34 C33 H33 118.4
C33 C34 C35 118.7(2)
C33 C34 C37 121.8(2)
C35 C34 C37 119.6(2)
O3 C35 C30 120.05(18)
O3 C35 C34 121.60(19)
C30 C35 C34 118.35(19)
C32 C36 H36A 109.5
C32 C36 H36B 109.5
H36A C36 H36B 109.5
C32 C36 H36C 109.5
H36A C36 H36C 109.5
H36B C36 H36C 109.5
C32 C36 H36D 109.5
H36A C36 H36D 141.1
H36B C36 H36D 56.3
H36C C36 H36D 56.3
C32 C36 H36E 109.5
H36A C36 H36E 56.3
H36B C36 H36E 141.1
H36C C36 H36E 56.3
H36D C36 H36E 109.5
C32 C36 H36F 109.5
H36A C36 H36F 56.3
H36B C36 H36F 56.3
H36C C36 H36F 141.1
H36D C36 H36F 109.5
H36E C36 H36F 109.5
C34 C37 H37A 109.5
C34 C37 H37B 109.5
H37A C37 H37B 109.5
C34 C37 H37C 109.5
H37A C37 H37C 109.5
H37B C37 H37C 109.5
C34 C37 H37D 109.5
H37A C37 H37D 141.1
H37B C37 H37D 56.3
H37C C37 H37D 56.3
C34 C37 H37E 109.5
H37A C37 H37E 56.3
H37B C37 H37E 141.1
H37C C37 H37E 56.3
H37D C37 H37E 109.5
C34 C37 H37F 109.5
H37A C37 H37F 56.3
H37B C37 H37F 56.3
H37C C37 H37F 141.1
H37D C37 H37F 109.5
H37E C37 H37F 109.5
O6 C40 C45 122.61(18)
O6 C40 C41 122.64(18)
C45 C40 C41 114.74(18)
C42 C41 C40 122.66(19)
C42 C41 Cl1 120.62(17)
C40 C41 Cl1 116.72(15)
C43 C42 C41 120.3(2)
C43 C42 Cl2 119.66(16)
C41 C42 Cl2 120.06(17)
C44 C43 C42 119.31(19)
C44 C43 Cl3 120.32(17)
C42 C43 Cl3 120.36(18)
C43 C44 C45 120.0(2)
C43 C44 Cl4 120.14(16)
C45 C44 Cl4 119.83(18)
C44 C45 C40 123.0(2)
C44 C45 Cl5 120.04(16)
C40 C45 Cl5 116.99(15)
O4 C50 C51 105.6(2)
O4 C50 H50A 110.6
C51 C50 H50A 110.6
O4 C50 H50B 110.6
C51 C50 H50B 110.6
H50A C50 H50B 108.8
C52 C51 C50 103.3(3)
C52 C51 H51A 111.1
C50 C51 H51A 111.1
C52 C51 H51B 111.1
C50 C51 H51B 111.1
H51A C51 H51B 109.1
C51 C52 C53 104.6(3)
C51 C52 H52A 110.8
C53 C52 H52A 110.8
C51 C52 H52B 110.8
C53 C52 H52B 110.8
H52A C52 H52B 108.9
O4 C53 C52 107.3(3)
O4 C53 H53A 110.3
C52 C53 H53A 110.3
O4 C53 H53B 110.3
C52 C53 H53B 110.3
H53A C53 H53B 108.5
O7 C60 C61 106.1(3)
O7 C60 H60A 110.5
C61 C60 H60A 110.5
O7 C60 H60B 110.5
C61 C60 H60B 110.5
H60A C60 H60B 108.7
C60 C61 C62 105.4(3)
C60 C61 H61A 110.7
C62 C61 H61A 110.7
C60 C61 H61B 110.7
C62 C61 H61B 110.7
H61A C61 H61B 108.8
C63 C62 C61 105.0(2)
C63 C62 H62A 110.7
C61 C62 H62A 110.7
C63 C62 H62B 110.7
C61 C62 H62B 110.7
H62A C62 H62B 108.8
O7 C63 C62 106.0(2)
O7 C63 H63A 110.5
C62 C63 H63A 110.5
O7 C63 H63B 110.5
C62 C63 H63B 110.5
H63A C63 H63B 108.7
O5 C70 C71B 110.0(3)
O5 C70 C71A 104.68(14)
C71B C70 C71A 59.8(3)
O5 C70 H70A 110.8
C71B C70 H70A 53
C71A C70 H70A 110.8
O5 C70 H70B 110.8
C71B C70 H70B 139.1
C71A C70 H70B 110.8
H70A C70 H70B 108.9
C70 C71A C72A 101.8(3)
C70 C71A H71A 111.5
C72A C71A H71A 111.9
C70 C71A H71B 111.5
C72A C71A H71B 110.7
H71A C71A H71B 109.3
C73 C72A C71A 103.6(4)
C73 C72A H72A 111
C71A C72A H72A 111
C73 C72A H72B 111
C71A C72A H72B 111
H72A C72A H72B 109
C72B C71B C70 104.3(4)
C72B C71B H71A 118.9
C70 C71B H71A 88.3
C72B C71B H71C 110.9
C70 C71B H71C 110.9
C72B C71B H71D 110.9
C70 C71B H71D 110.9
H71A C71B H71D 119.5
H71C C71B H71D 108.9
C71B C72B C73 105.6(5)
C71B C72B H72C 110.6
C73 C72B H72C 110.6
C71B C72B H72D 110.6
C73 C72B H72D 110.6
H72C C72B H72D 108.8
O5 C73 C72A 109.8(3)
O5 C73 C72B 97.5(4)
C72A C73 C72B 51.9(5)
O5 C73 H73A 109.7
C72A C73 H73A 109.7
C72B C73 H73A 151.9
O5 C73 H73B 109.7
C72A C73 H73B 109.7
C72B C73 H73B 67.3
H73A C73 H73B 108.2

loop_
_geom_bond_atom_site_label_1
_geom_bond_atom_site_label_2
_geom_bond_distance
O1 C15 1.328(2)
O1 Li1 1.917(4)
O1 Li3 1.927(4)
O2 C25 1.332(2)
O2 Li1 1.906(4)
O2 Li2 1.929(4)
O3 C35 1.327(2)
O3 Li2 1.906(4)
O3 Li3 1.915(4)
O4 C53 1.415(3)
O4 C50 1.443(3)
O4 Li2 1.944(4)
O5 C73 1.412(3)
O5 C70 1.439(3)
O5 Li3 2.053(4)
O6 C40 1.295(2)
O6 Li1 2.030(4)
O6 Li2 2.030(4)
O6 Li3 2.102(4)
O7 C60 1.419(3)
O7 C63 1.430(3)
O7 Li1 1.936(4)
N1 C3 1.499(3)
N1 C1 1.501(3)
N1 C2 1.503(2)
N1 H1 0.84(3)
Cl1 C41 1.724(2)
Cl2 C42 1.726(2)
Cl3 C43 1.726(2)
Cl4 C44 1.725(2)
Cl5 C45 1.727(2)
Li1 Li2 2.586(5)
Li1 Li3 2.736(5)
Li2 Li3 2.785(5)
C1 C10 1.499(3)
C1 H1A 0.97
C1 H1B 0.97
C2 C20 1.502(3)
C2 H2A 0.97
C2 H2B 0.97
C3 C30 1.503(3)
C3 H3A 0.97
C3 H3B 0.97
C10 C11 1.395(3)
C10 C15 1.413(3)
C11 C12 1.380(3)
C11 H11 0.93
C12 C13 1.383(4)
C12 C16 1.517(3)
C13 C14 1.394(3)
C13 H13 0.93
C14 C15 1.418(3)
C14 C17 1.504(3)
C16 H16A 0.96
C16 H16B 0.96
C16 H16C 0.96
C16 H16D 0.96
C16 H16E 0.96
C16 H16F 0.96
C17 H17A 0.96
C17 H17B 0.96
C17 H17C 0.96
C17 H17D 0.96
C17 H17E 0.96
C17 H17F 0.96
C20 C21 1.394(3)
C20 C25 1.412(3)
C21 C22 1.390(3)
C21 H21 0.93
C22 C23 1.387(3)
C22 C26 1.513(3)
C23 C24 1.394(3)
C23 H23 0.93
C24 C25 1.413(3)
C24 C27 1.503(3)
C26 H26A 0.96
C26 H26B 0.96
C26 H26C 0.96
C26 H26D 0.96
C26 H26E 0.96
C26 H26F 0.96
C27 H27A 0.96
C27 H27B 0.96
C27 H27C 0.96
C27 H27D 0.96
C27 H27E 0.96
C27 H27F 0.96
C30 C31 1.391(3)
C30 C35 1.410(3)
C31 C32 1.388(4)
C31 H31 0.93
C32 C33 1.385(4)
C32 C36 1.521(4)
C33 C34 1.396(3)
C33 H33 0.93
C34 C35 1.413(3)
C34 C37 1.497(3)
C36 H36A 0.96
C36 H36B 0.96
C36 H36C 0.96
C36 H36D 0.96
C36 H36E 0.96
C36 H36F 0.96
C37 H37A 0.96
C37 H37B 0.96
C37 H37C 0.96
C37 H37D 0.96
C37 H37E 0.96
C37 H37F 0.96
C40 C45 1.412(3)
C40 C41 1.419(3)
C41 C42 1.390(3)
C42 C43 1.387(3)
C43 C44 1.386(3)
C44 C45 1.393(3)
C50 C51 1.501(4)
C50 H50A 0.97
C50 H50B 0.97
C51 C52 1.480(5)
C51 H51A 0.97
C51 H51B 0.97
C52 C53 1.495(4)
C52 H52A 0.97
C52 H52B 0.97
C53 H53A 0.97
C53 H53B 0.97
C60 C61 1.479(4)
C60 H60A 0.97
C60 H60B 0.97
C61 C62 1.502(5)
C61 H61A 0.97
C61 H61B 0.97
C62 C63 1.499(5)
C62 H62A 0.97
C62 H62B 0.97
C63 H63A 0.97
C63 H63B 0.97
C70 C71B 1.456(5)
C70 C71A 1.4619
C70 H70A 0.97
C70 H70B 0.97
C71A C72A 1.560(7)
C71A H71A 0.97
C71A H71B 0.97
C72A C73 1.435(6)
C72A H72A 0.97
C72A H72B 0.97
C71B C72B 1.434(8)
C71B H71A 1.4562
C71B H71C 0.97
C71B H71D 0.97
C72B C73 1.647(9)
C72B H72C 0.97
C72B H72D 0.97
C73 H73A 0.97
C73 H73B 0.97
